data_7053634
loop_
_publ_author_name
'Chu, Qianli'
'O'Neal, Kristi'
'Osipov, Maksim'
'Ngwendson, Julius N.'
'Geib, Steven J.'
'Weber, Stephen G.'
'Curran, Dennis P.'

_publ_section_title
;
 Synthesis, characterization, and applications of fluorous
 resorcin[4]arenes
;
_journal_issue 12
_journal_name_full 'New Journal of Chemistry'
_journal_page_first 2732
_journal_paper_doi 10.1039/c0nj00344a
_journal_volume 34
_journal_year 2010
_chemical_formula_sum 'C80 H72 F52 O12'
_chemical_formula_weight 2213.38
_chemical_name_systematic
;
?
;
_space_group_IT_number 2
_symmetry_cell_setting triclinic
_symmetry_space_group_name_Hall '-P 1'
_symmetry_space_group_name_H-M 'P -1'
_atom_sites_solution_hydrogens geom
_atom_sites_solution_primary direct
_atom_sites_solution_secondary difmap
_audit_creation_method SHELXL-97
_cell_angle_alpha 72.853(3)
_cell_angle_beta 86.220(3)
_cell_angle_gamma 76.854(3)
_cell_formula_units_Z 2
_cell_length_a 10.6231(15)
_cell_length_b 18.888(3)
_cell_length_c 24.412(3)
_cell_measurement_reflns_used 1844
_cell_measurement_temperature 150(2)
_cell_measurement_theta_max 37.1
_cell_measurement_theta_min 4.6
_cell_volume 4557.9(11)
_computing_cell_refinement 'Bruker SMART'
_computing_data_collection 'Bruker SMART'
_computing_data_reduction 'Bruker SAINT'
_computing_molecular_graphics 'Bruker SHELXTL'
_computing_publication_material 'Bruker SHELXTL'
_computing_structure_refinement 'SHELXL-97 (Sheldrick, 1997)'
_computing_structure_solution 'SHELXS-97 (Sheldrick, 1990)'
_diffrn_ambient_temperature 150(2)
_diffrn_measured_fraction_theta_full 0.999
_diffrn_measured_fraction_theta_max 0.999
_diffrn_measurement_device_type 'Bruker Samrt Apex CCD'
_diffrn_measurement_method 'phi and omega scans'
_diffrn_radiation_monochromator graphite
_diffrn_radiation_source 'fine-focus sealed tube'
_diffrn_radiation_type MoK\a
_diffrn_radiation_wavelength 0.71073
_diffrn_reflns_av_R_equivalents 0.0798
_diffrn_reflns_av_sigmaI/netI 0.1275
_diffrn_reflns_limit_h_max 12
_diffrn_reflns_limit_h_min -12
_diffrn_reflns_limit_k_max 22
_diffrn_reflns_limit_k_min -22
_diffrn_reflns_limit_l_max 29
_diffrn_reflns_limit_l_min -29
_diffrn_reflns_number 36782
_diffrn_reflns_theta_full 25.00
_diffrn_reflns_theta_max 25.00
_diffrn_reflns_theta_min 1.64
_exptl_absorpt_coefficient_mu 0.177
_exptl_absorpt_correction_T_max 0.9791
_exptl_absorpt_correction_T_min 0.9571
_exptl_absorpt_correction_type multi-scan
_exptl_absorpt_process_details 'Bruker Sadabs'
_exptl_crystal_density_diffrn 1.613
_exptl_crystal_density_meas 0
_exptl_crystal_density_method 'not measured'
_exptl_crystal_F_000 2232
_exptl_crystal_size_max 0.25
_exptl_crystal_size_mid 0.12
_exptl_crystal_size_min 0.12
_refine_diff_density_max 1.747
_refine_diff_density_min -0.849
_refine_diff_density_rms 0.114
_refine_ls_extinction_method none
_refine_ls_goodness_of_fit_ref 1.032
_refine_ls_hydrogen_treatment mixed
_refine_ls_matrix_type full
_refine_ls_number_parameters 1294
_refine_ls_number_reflns 16051
_refine_ls_number_restraints 8
_refine_ls_restrained_S_all 1.032
_refine_ls_R_factor_all 0.2140
_refine_ls_R_factor_gt 0.1203
_refine_ls_shift/su_max 0.080
_refine_ls_shift/su_mean 0.003
_refine_ls_structure_factor_coef Fsqd
_refine_ls_weighting_details 'calc w=1/[\s^2^(Fo^2^)+(0.1978P)^2^+0.0000P] where P=(Fo^2^+2Fc^2^)/3'
_refine_ls_weighting_scheme calc
_refine_ls_wR_factor_gt 0.3165
_refine_ls_wR_factor_ref 0.3683
_reflns_number_gt 7254
_reflns_number_total 16051
_reflns_threshold_expression >2sigma(I)
_cod_data_source_file c0nj00344a.txt
_cod_data_source_block rcc129s
_cod_depositor_comments
;
The following automatic conversions were performed:

'_symmetry_cell_setting' value 'Triclinic' changed to 'triclinic'
according to /home/saulius/struct/CIF-dictionaries/cif_core.dic
dictionary named 'cif_core.dic' version 2.4.2 from
2011-04-26.

'_exptl_absorpt_correction_type' value 'Multi-scan'
changed to 'multi-scan' according to
/home/saulius/struct/CIF-dictionaries/cif_core.dic dictionary named
'cif_core.dic' version 2.4.2 from 2011-04-26.

Automatic conversion script
Id: cif_fix_values 1891 2012-01-12 08:04:46Z andrius 
;
_cod_database_code 7053634

loop_
_symmetry_equiv_pos_as_xyz
'x, y, z'
'-x, -y, -z'

loop_
_atom_site_label
_atom_site_type_symbol
_atom_site_fract_x
_atom_site_fract_y
_atom_site_fract_z
_atom_site_U_iso_or_equiv
_atom_site_adp_type
_atom_site_occupancy
_atom_site_symmetry_multiplicity
_atom_site_calc_flag
_atom_site_refinement_flags
C1 C 1.0453(6) -0.2683(4) 0.1871(3) 0.0279(16) Uani 1 1 d .
H1A H 1.1116 -0.2754 0.2137 0.033 Uiso 1 1 calc R
F1 F 1.0152(7) -0.1090(3) 0.3448(2) 0.0817(19) Uani 1 1 d .
O1 O 0.8941(5) -0.3772(3) 0.1200(2) 0.0377(12) Uani 1 1 d D
H1O H 0.951(5) -0.419(2) 0.130(3) 0.04(2) Uiso 1 1 d D
C2 C 1.0237(6) -0.3315(4) 0.1755(3) 0.0314(17) Uani 1 1 d .
F2 F 1.2155(6) -0.1205(4) 0.3193(3) 0.101(2) Uani 1 1 d .
O2 O 0.8062(4) -0.1161(3) 0.0951(2) 0.0327(12) Uani 1 1 d D
H2O H 0.838(7) -0.082(3) 0.102(3) 0.05(3) Uiso 1 1 d D
C3 C 0.9252(6) -0.3196(4) 0.1365(3) 0.0293(16) Uani 1 1 d .
F3 F 0.9841(6) 0.0470(3) 0.3022(3) 0.0822(18) Uani 1 1 d .
O3 O 0.9012(4) 0.0082(3) 0.0904(2) 0.0333(12) Uani 1 1 d D
H3O H 0.866(8) 0.047(3) 0.064(3) 0.07(3) Uiso 1 1 d D
C4 C 0.8529(6) -0.2484(4) 0.1120(3) 0.0291(16) Uani 1 1 d .
H4A H 0.7841 -0.2417 0.0867 0.035 Uiso 1 1 calc R
F4 F 1.1863(7) 0.0311(4) 0.2838(3) 0.106(2) Uani 1 1 d .
O4 O 1.3179(4) 0.0257(3) 0.00351(19) 0.0310(11) Uani 1 1 d D
H4O H 1.274(7) 0.062(3) -0.023(2) 0.06(3) Uiso 1 1 d D
C5 C 0.8791(6) -0.1860(4) 0.1239(3) 0.0280(16) Uani 1 1 d .
O5 O 1.4438(5) -0.0983(3) -0.0371(2) 0.0357(12) Uani 1 1 d D
H5O H 1.416(6) -0.066(3) -0.018(3) 0.03(2) Uiso 1 1 d D
F5 F 1.063(3) -0.0396(12) 0.4139(4) 0.370(17) Uani 1 1 d .
C6 C 0.9758(6) -0.1938(4) 0.1620(3) 0.0281(16) Uani 1 1 d .
O6 O 1.5469(5) -0.3646(3) -0.0033(2) 0.0382(12) Uani 1 1 d D
H6O H 1.544(6) -0.352(3) -0.0396(5) 0.011(15) Uiso 1 1 d D
F6 F 1.2374(14) -0.0411(7) 0.3937(5) 0.235(8) Uani 1 1 d .
C7 C 1.0018(6) -0.1254(4) 0.1754(3) 0.0299(16) Uani 1 1 d .
H7A H 0.9165 -0.0891 0.1740 0.036 Uiso 1 1 calc R
O7 O 1.5084(5) -0.5084(3) 0.0594(2) 0.0460(14) Uani 1 1 d D
H7O H 1.529(9) -0.469(3) 0.037(3) 0.07(3) Uiso 1 1 d D
F7 F 0.9903(14) 0.058(3) 0.4054(9) 0.60(3) Uani 1 1 d .
C8 C 1.0855(6) -0.0853(4) 0.1288(3) 0.0228(14) Uani 1 1 d .
O8 O 1.0842(5) -0.5081(3) 0.1380(3) 0.0483(14) Uani 1 1 d D
H8O H 1.089(9) -0.531(5) 0.113(3) 0.07(3) Uiso 1 1 d D
F8 F 1.1166(15) 0.1265(5) 0.3511(3) 0.201(7) Uani 1 1 d .
C9 C 1.0329(6) -0.0180(4) 0.0875(3) 0.0241(15) Uani 1 1 d .
O9 O 1.0818(6) -0.5865(4) 0.0615(4) 0.084(2) Uani 1 1 d .
F9 F 1.1582(8) 0.0052(4) 0.4929(2) 0.105(2) Uani 1 1 d .
C10 C 1.1068(6) 0.0197(4) 0.0454(3) 0.0283(16) Uani 1 1 d .
H10A H 1.0682 0.0651 0.0174 0.034 Uiso 1 1 calc R
O10 O 0.8492(5) 0.1483(3) 0.0183(2) 0.0427(13) Uani 1 1 d .
F10 F 1.3015(10) 0.0680(8) 0.4375(12) 0.44(2) Uani 1 1 d .
C11 C 1.2377(6) -0.0096(4) 0.0448(3) 0.0245(15) Uani 1 1 d .
F11 F 0.9950(13) 0.1184(10) 0.4681(10) 0.333(14) Uani 1 1 d .
C12 C 1.2977(6) -0.0765(4) 0.0852(3) 0.0251(15) Uani 1 1 d .
F12 F 1.1751(13) 0.1306(7) 0.5169(4) 0.184(5) Uani 1 1 d .
C13 C 1.2186(6) -0.1127(4) 0.1258(3) 0.0268(15) Uani 1 1 d .
H13A H 1.2569 -0.1587 0.1532 0.032 Uiso 1 1 calc R
F13 F 1.1414(9) 0.1955(5) 0.4290(4) 0.132(3) Uani 1 1 d .
C14 C 1.4427(6) -0.1089(4) 0.0843(3) 0.0268(15) Uani 1 1 d .
H14A H 1.4810 -0.0691 0.0563 0.032 Uiso 1 1 calc R
F14 F 1.4902(5) -0.0983(2) 0.25608(17) 0.0530(13) Uani 1 1 d .
C15 C 1.4720(6) -0.1783(4) 0.0620(3) 0.0247(15) Uani 1 1 d .
F15 F 1.6755(4) -0.0902(3) 0.2152(2) 0.0543(13) Uani 1 1 d .
C16 C 1.4720(6) -0.1683(4) 0.0033(3) 0.0317(17) Uani 1 1 d .
F16 F 1.4155(5) 0.0571(3) 0.2230(2) 0.0695(16) Uani 1 1 d .
C17 C 1.4977(6) -0.2292(4) -0.0188(3) 0.0344(17) Uani 1 1 d .
H17A H 1.4980 -0.2210 -0.0591 0.041 Uiso 1 1 calc R
F17 F 1.6015(6) 0.0640(3) 0.1834(2) 0.0810(19) Uani 1 1 d .
C18 C 1.5231(6) -0.3029(4) 0.0179(3) 0.0309(16) Uani 1 1 d .
F18 F 1.5294(12) -0.0170(5) 0.3232(3) 0.163(5) Uani 1 1 d .
C19 C 1.5240(6) -0.3160(4) 0.0769(3) 0.0275(16) Uani 1 1 d .
F19 F 1.7101(9) -0.0185(7) 0.2872(5) 0.223(7) Uani 1 1 d .
C20 C 1.4984(6) -0.2527(4) 0.0972(3) 0.0269(16) Uani 1 1 d .
H20A H 1.4990 -0.2607 0.1375 0.032 Uiso 1 1 calc R
F20 F 1.5079(9) 0.1465(5) 0.2687(5) 0.178(5) Uani 1 1 d .
C21 C 1.5485(7) -0.3970(4) 0.1159(3) 0.0316(16) Uani 1 1 d .
H21A H 1.6141 -0.4281 0.0961 0.038 Uiso 1 1 calc R
F21 F 1.6992(12) 0.1147(6) 0.2613(4) 0.182(5) Uani 1 1 d .
C22 C 1.4265(7) -0.4295(4) 0.1224(3) 0.0298(16) Uani 1 1 d .
F22 F 1.5247(9) 0.0849(7) 0.3880(4) 0.184(5) Uani 1 1 d .
C23 C 1.4123(7) -0.4792(4) 0.0927(3) 0.0339(17) Uani 1 1 d .
F23 F 1.7221(7) 0.0328(3) 0.3767(3) 0.096(2) Uani 1 1 d .
C24 C 1.2977(7) -0.5059(4) 0.0975(3) 0.0382(18) Uani 1 1 d .
H24A H 1.2874 -0.5392 0.0764 0.046 Uiso 1 1 calc R
F24 F 1.5683(9) 0.2211(4) 0.3390(4) 0.144(4) Uani 1 1 d .
C25 C 1.2006(7) -0.4836(4) 0.1331(3) 0.0331(17) Uani 1 1 d .
F25 F 1.6852(8) 0.1579(5) 0.4124(3) 0.127(3) Uani 1 1 d .
C26 C 1.2113(6) -0.4350(4) 0.1637(3) 0.0283(16) Uani 1 1 d .
F26 F 1.7762(11) 0.1628(8) 0.3300(7) 0.256(8) Uani 1 1 d .
C27 C 1.3243(6) -0.4078(4) 0.1574(3) 0.0271(15) Uani 1 1 d .
H27A H 1.3324 -0.3732 0.1777 0.033 Uiso 1 1 calc R
F27 F 1.6375(5) -0.4720(3) 0.29638(19) 0.0566(13) Uani 1 1 d .
C28 C 1.1025(7) -0.4112(4) 0.2033(3) 0.0354(17) Uani 1 1 d .
H28A H 1.0425 -0.4465 0.2080 0.042 Uiso 1 1 calc R
F28 F 1.8244(4) -0.4787(3) 0.2554(2) 0.0619(14) Uani 1 1 d .
C29 C 1.0593(7) -0.1420(4) 0.2357(3) 0.0327(17) Uani 1 1 d .
H29A H 1.0067 -0.1710 0.2650 0.039 Uiso 1 1 calc R
H29B H 1.1485 -0.1730 0.2377 0.039 Uiso 1 1 calc R
F29 F 1.6446(5) -0.6184(3) 0.3075(2) 0.0699(16) Uani 1 1 d .
C30 C 1.0602(8) -0.0671(4) 0.2474(3) 0.0392(18) Uani 1 1 d .
H30A H 1.1217 -0.0419 0.2208 0.047 Uiso 1 1 calc R
H30B H 0.9731 -0.0336 0.2393 0.047 Uiso 1 1 calc R
F30 F 1.8194(6) -0.6283(3) 0.2579(2) 0.0804(18) Uani 1 1 d .
C31 C 1.0969(7) -0.0761(5) 0.3075(3) 0.0420(19) Uani 1 1 d .
F31 F 1.8456(6) -0.6958(3) 0.3691(2) 0.0865(19) Uani 1 1 d .
C32 C 1.0980(8) 0.0001(5) 0.3188(4) 0.051(2) Uani 1 1 d .
F32 F 1.9555(5) -0.6083(3) 0.3337(2) 0.0757(17) Uani 1 1 d .
F33 F 1.6640(5) -0.5771(3) 0.4037(2) 0.0727(16) Uani 1 1 d .
C33 C 1.1259(12) 0.0010(7) 0.3794(4) 0.072(3) Uani 1 1 d .
F34 F 1.8188(6) -0.5167(3) 0.3831(2) 0.0747(17) Uani 1 1 d .
C34 C 1.1245(12) 0.0719(8) 0.3916(6) 0.088(4) Uani 1 1 d .
F35 F 1.8048(6) -0.6924(4) 0.4776(2) 0.089(2) Uani 1 1 d .
C35 C 1.1552(17) 0.0749(10) 0.4513(8) 0.136(6) Uiso 1 1 d .
F36 F 1.9810(5) -0.6548(4) 0.4492(2) 0.0838(19) Uani 1 1 d .
C36 C 1.158(4) 0.1309(13) 0.4741(7) 0.31(2) Uani 1 1 d .
C37 C 1.5043(6) -0.1226(4) 0.1432(3) 0.0257(15) Uani 1 1 d .
H37A H 1.4600 -0.1560 0.1735 0.031 Uiso 1 1 calc R
H37B H 1.5965 -0.1483 0.1430 0.031 Uiso 1 1 calc R
F37 F 1.8842(7) -0.6380(4) 0.5524(3) 0.109(2) Uani 1 1 d .
C38 C 1.4929(7) -0.0471(4) 0.1561(3) 0.0337(17) Uani 1 1 d .
H38A H 1.5369 -0.0142 0.1253 0.040 Uiso 1 1 calc R
H38B H 1.4003 -0.0216 0.1554 0.040 Uiso 1 1 calc R
F38 F 1.9019(10) -0.5351(5) 0.4884(3) 0.135(3) Uani 1 1 d .
C39 C 1.5491(6) -0.0545(4) 0.2124(3) 0.0299(16) Uani 1 1 d .
F39 F 1.7160(8) -0.5618(5) 0.5085(3) 0.128(3) Uani 1 1 d .
C40 C 1.5403(7) 0.0209(4) 0.2250(3) 0.0378(18) Uani 1 1 d .
F40 F 1.3582(5) -0.4889(3) 0.3472(2) 0.0725(17) Uani 1 1 d .
C41 C 1.5944(8) 0.0196(5) 0.2817(4) 0.048(2) Uani 1 1 d .
F41 F 1.1685(5) -0.4922(3) 0.3845(2) 0.0701(16) Uani 1 1 d .
C42 C 1.5892(10) 0.0932(6) 0.2942(4) 0.062(3) Uani 1 1 d .
F42 F 1.4054(4) -0.6340(3) 0.35391(19) 0.0554(13) Uani 1 1 d .
C43 C 1.6356(12) 0.0939(7) 0.3513(5) 0.081(3) Uiso 1 1 d .
F43 F 1.2098(4) -0.6431(3) 0.3786(2) 0.0548(13) Uani 1 1 d .
C44 C 1.6595(15) 0.1622(9) 0.3655(7) 0.104(4) Uiso 1 1 d .
F44 F 1.4094(5) -0.5802(3) 0.4521(2) 0.0606(14) Uani 1 1 d .
C45 C 1.6068(7) -0.4065(4) 0.1744(3) 0.0291(16) Uani 1 1 d .
H45A H 1.6806 -0.3811 0.1687 0.035 Uiso 1 1 calc R
H45B H 1.5410 -0.3825 0.1979 0.035 Uiso 1 1 calc R
F45 F 1.2311(5) -0.6166(3) 0.4757(2) 0.0692(16) Uani 1 1 d .
C46 C 1.6523(8) -0.4904(4) 0.2050(3) 0.044(2) Uani 1 1 d .
H46A H 1.5772 -0.5147 0.2107 0.053 Uiso 1 1 calc R
H46B H 1.7148 -0.5140 0.1801 0.053 Uiso 1 1 calc R
F46 F 1.5414(5) -0.7114(3) 0.4524(2) 0.0665(15) Uani 1 1 d .
C47 C 1.7151(7) -0.5067(4) 0.2624(3) 0.0391(19) Uani 1 1 d .
F47 F 1.3755(5) -0.7566(3) 0.4503(2) 0.0666(15) Uani 1 1 d .
C48 C 1.7539(9) -0.5927(5) 0.2939(4) 0.054(2) Uani 1 1 d .
F48 F 1.4376(6) -0.6836(3) 0.5573(2) 0.0824(19) Uani 1 1 d .
C49 C 1.8350(8) -0.6197(5) 0.3502(4) 0.055(2) Uani 1 1 d .
F49 F 1.3072(6) -0.7539(4) 0.5544(2) 0.097(2) Uani 1 1 d .
C50 C 1.7925(8) -0.5853(5) 0.3973(4) 0.047(2) Uani 1 1 d .
F50 F 1.6437(7) -0.7950(4) 0.5536(3) 0.105(2) Uani 1 1 d .
C51 C 1.8556(9) -0.6325(6) 0.4569(4) 0.062(3) Uani 1 1 d .
F51 F 1.5126(7) -0.8337(3) 0.6183(2) 0.089(2) Uani 1 1 d .
C52 C 1.8375(14) -0.5893(8) 0.5008(5) 0.086(4) Uani 1 1 d .
F52 F 1.5159(7) -0.8646(4) 0.5409(3) 0.101(2) Uani 1 1 d .
C53 C 1.1518(7) -0.4217(4) 0.2628(3) 0.0342(17) Uani 1 1 d .
H53A H 1.0808 -0.4006 0.2857 0.041 Uiso 1 1 calc R
H53B H 1.2218 -0.3940 0.2598 0.041 Uiso 1 1 calc R
C54 C 1.2025(7) -0.5057(4) 0.2924(3) 0.0396(18) Uani 1 1 d .
H54A H 1.1313 -0.5324 0.2948 0.048 Uiso 1 1 calc R
H54B H 1.2712 -0.5262 0.2682 0.048 Uiso 1 1 calc R
C55 C 1.2554(8) -0.5232(4) 0.3509(3) 0.0415(19) Uani 1 1 d .
C56 C 1.3030(7) -0.6071(4) 0.3817(3) 0.0370(18) Uani 1 1 d .
C57 C 1.3398(7) -0.6282(4) 0.4459(3) 0.0405(19) Uani 1 1 d .
C58 C 1.4161(9) -0.7093(5) 0.4710(4) 0.051(2) Uani 1 1 d .
C59 C 1.4264(9) -0.7379(5) 0.5361(4) 0.056(2) Uani 1 1 d .
C60 C 1.5222(13) -0.8099(6) 0.5633(5) 0.084(3) Uani 1 1 d .
C61 C 0.8594(10) -0.5833(6) 0.0553(5) 0.081(3) Uani 1 1 d .
H61A H 0.8475 -0.5355 0.0653 0.122 Uiso 1 1 calc R
H61B H 0.8185 -0.6189 0.0846 0.122 Uiso 1 1 calc R
H61C H 0.8197 -0.5734 0.0180 0.122 Uiso 1 1 calc R
C62 C 1.0004(8) -0.6166(5) 0.0527(4) 0.058(2) Uani 1 1 d .
C63 C 1.0295(6) -0.6795(4) 0.0398(3) 0.0249(15) Uiso 1 1 d .
H63A H 0.9625 -0.7030 0.0350 0.030 Uiso 1 1 calc R
C64 C 1.1646(8) -0.7155(6) 0.0324(5) 0.068(3) Uani 1 1 d .
H64A H 1.1929 -0.6943 -0.0073 0.082 Uiso 1 1 calc R
H64B H 1.2207 -0.7057 0.0589 0.082 Uiso 1 1 calc R
C65 C 1.1747(9) -0.7968(5) 0.0446(4) 0.063(3) Uani 1 1 d .
H65A H 1.2648 -0.8218 0.0403 0.095 Uiso 1 1 calc R
H65B H 1.1202 -0.8060 0.0177 0.095 Uiso 1 1 calc R
H65C H 1.1460 -0.8173 0.0839 0.095 Uiso 1 1 calc R
C66 C 0.8160(7) 0.2759(4) -0.0378(3) 0.042(2) Uani 1 1 d .
H66A H 0.7881 0.3256 -0.0307 0.063 Uiso 1 1 calc R
H66B H 0.7565 0.2713 -0.0649 0.063 Uiso 1 1 calc R
H66C H 0.9034 0.2710 -0.0539 0.063 Uiso 1 1 calc R
C67 C 0.8158(7) 0.2146(4) 0.0175(3) 0.040(2) Uani 1 1 d .
C68 C 0.7769(5) 0.2384(3) 0.0614(2) 0.0140(12) Uiso 1 1 d .
H68A H 0.7562 0.2911 0.0583 0.017 Uiso 1 1 calc R
C69 C 0.7654(9) 0.1819(5) 0.1161(4) 0.062(3) Uani 1 1 d .
H69A H 0.6943 0.2032 0.1389 0.074 Uiso 1 1 calc R
H69B H 0.7451 0.1366 0.1092 0.074 Uiso 1 1 calc R
C70 C 0.8848(10) 0.1606(7) 0.1470(4) 0.089(4) Uani 1 1 d .
H70A H 0.8791 0.1204 0.1826 0.133 Uiso 1 1 calc R
H70B H 0.9014 0.2048 0.1562 0.133 Uiso 1 1 calc R
H70C H 0.9556 0.1421 0.1235 0.133 Uiso 1 1 calc R
O11 O 0.4230(6) 0.3041(3) 0.1235(2) 0.0589(17) Uani 1 1 d .
O12 O 0.6002(6) 0.2822(3) 0.7536(2) 0.0546(15) Uani 1 1 d .
C71 C 0.5496(12) 0.3415(6) 0.1827(5) 0.089(4) Uani 1 1 d .
H71A H 0.5382 0.3488 0.2210 0.133 Uiso 1 1 calc R
H71B H 0.5576 0.3894 0.1545 0.133 Uiso 1 1 calc R
H71C H 0.6280 0.3026 0.1822 0.133 Uiso 1 1 calc R
C72 C 0.4343(9) 0.3165(4) 0.1681(4) 0.056(2) Uani 1 1 d .
C73 C 0.3535(7) 0.3081(4) 0.2101(3) 0.0312(16) Uiso 1 1 d .
H73A H 0.3670 0.3192 0.2445 0.037 Uiso 1 1 calc R
C74 C 0.2478(13) 0.2825(7) 0.2024(5) 0.107(5) Uani 1 1 d .
H74A H 0.2756 0.2291 0.2017 0.128 Uiso 1 1 calc R
H74B H 0.2079 0.3129 0.1649 0.128 Uiso 1 1 calc R
C75 C 0.1486(16) 0.2872(10) 0.2488(8) 0.175(8) Uani 1 1 d .
H75A H 0.0765 0.2662 0.2424 0.262 Uiso 1 1 calc R
H75B H 0.1166 0.3404 0.2481 0.262 Uiso 1 1 calc R
H75C H 0.1881 0.2582 0.2862 0.262 Uiso 1 1 calc R
C76 C 0.6710(8) 0.3105(5) 0.6563(4) 0.056(2) Uani 1 1 d .
H76A H 0.7551 0.3057 0.6729 0.085 Uiso 1 1 calc R
H76B H 0.6426 0.3619 0.6306 0.085 Uiso 1 1 calc R
H76C H 0.6786 0.2735 0.6346 0.085 Uiso 1 1 calc R
C77 C 0.5726(9) 0.2954(4) 0.7040(4) 0.047(2) Uani 1 1 d .
C78 C 0.4579(6) 0.3008(3) 0.6850(3) 0.0164(13) Uiso 1 1 d .
H78A H 0.4413 0.3128 0.6452 0.020 Uiso 1 1 calc R
C79 C 0.3587(8) 0.2877(5) 0.7266(4) 0.051(2) Uani 1 1 d .
H79A H 0.3442 0.3256 0.7482 0.061 Uiso 1 1 calc R
H79B H 0.3838 0.2364 0.7540 0.061 Uiso 1 1 calc R
C80 C 0.2356(10) 0.2945(7) 0.6942(4) 0.086(4) Uani 1 1 d .
H80A H 0.1649 0.2864 0.7216 0.129 Uiso 1 1 calc R
H80B H 0.2508 0.2562 0.6734 0.129 Uiso 1 1 calc R
H80C H 0.2124 0.3452 0.6670 0.129 Uiso 1 1 calc R

loop_
_atom_site_aniso_label
_atom_site_aniso_U_11
_atom_site_aniso_U_22
_atom_site_aniso_U_33
_atom_site_aniso_U_23
_atom_site_aniso_U_13
_atom_site_aniso_U_12
C1 0.023(4) 0.036(4) 0.026(4) -0.008(3) -0.004(3) -0.011(3)
F1 0.138(5) 0.085(4) 0.040(3) -0.021(3) 0.029(3) -0.065(4)
O1 0.029(3) 0.032(3) 0.051(3) -0.009(3) -0.011(2) -0.004(2)
C2 0.018(4) 0.034(4) 0.032(4) 0.007(3) -0.002(3) -0.007(3)
F2 0.091(5) 0.102(5) 0.113(5) -0.068(4) -0.062(4) 0.042(4)
O2 0.023(3) 0.030(3) 0.037(3) 0.001(2) -0.011(2) -0.001(2)
C3 0.024(4) 0.030(4) 0.035(4) -0.007(3) -0.003(3) -0.011(3)
F3 0.083(4) 0.079(4) 0.093(4) -0.052(3) -0.026(3) 0.008(3)
O3 0.023(3) 0.031(3) 0.035(3) 0.004(2) -0.004(2) 0.000(2)
C4 0.022(4) 0.043(4) 0.020(3) -0.004(3) -0.002(3) -0.008(3)
F4 0.142(6) 0.135(6) 0.096(5) -0.073(4) 0.064(4) -0.107(5)
O4 0.025(3) 0.036(3) 0.026(3) 0.002(2) 0.000(2) -0.009(2)
C5 0.020(3) 0.028(4) 0.028(4) 0.001(3) 0.005(3) -0.001(3)
O5 0.045(3) 0.036(3) 0.022(3) -0.002(2) -0.001(2) -0.010(3)
F5 0.84(5) 0.42(2) 0.069(6) -0.121(10) 0.138(14) -0.54(3)
C6 0.019(3) 0.035(4) 0.024(4) -0.001(3) 0.003(3) -0.003(3)
O6 0.051(3) 0.041(3) 0.022(3) -0.011(2) 0.006(2) -0.007(3)
F6 0.291(14) 0.200(11) 0.186(11) -0.146(10) -0.175(11) 0.168(11)
C7 0.024(4) 0.034(4) 0.023(4) 0.003(3) 0.000(3) -0.004(3)
O7 0.049(3) 0.047(4) 0.046(3) -0.022(3) 0.008(3) -0.009(3)
F7 0.081(9) 1.39(10) 0.204(19) -0.09(4) 0.018(10) -0.10(2)
C8 0.022(3) 0.025(4) 0.021(3) -0.004(3) -0.003(3) -0.008(3)
O8 0.038(3) 0.042(3) 0.072(4) -0.021(3) -0.009(3) -0.013(3)
F8 0.49(2) 0.095(6) 0.073(5) -0.045(5) 0.048(8) -0.160(9)
C9 0.016(3) 0.026(4) 0.031(4) -0.010(3) 0.000(3) -0.001(3)
O9 0.054(4) 0.089(5) 0.137(7) -0.075(5) -0.016(4) -0.012(4)
F9 0.180(7) 0.097(5) 0.047(3) -0.019(3) -0.005(4) -0.049(5)
C10 0.032(4) 0.023(4) 0.027(4) -0.004(3) -0.002(3) -0.004(3)
O10 0.042(3) 0.036(3) 0.039(3) 0.003(2) -0.002(2) -0.002(2)
F10 0.078(7) 0.216(14) 0.86(5) 0.06(2) 0.185(16) -0.012(8)
C11 0.020(3) 0.028(4) 0.029(4) -0.009(3) -0.002(3) -0.010(3)
F11 0.126(10) 0.244(15) 0.44(3) 0.149(17) 0.093(14) -0.016(10)
C12 0.028(4) 0.026(4) 0.017(3) -0.001(3) -0.001(3) -0.007(3)
F12 0.297(14) 0.224(11) 0.093(6) -0.082(7) 0.015(7) -0.140(10)
C13 0.023(4) 0.032(4) 0.026(4) -0.007(3) -0.003(3) -0.008(3)
F13 0.177(8) 0.115(6) 0.130(7) -0.041(5) -0.026(6) -0.068(6)
C14 0.027(4) 0.031(4) 0.021(3) -0.002(3) 0.002(3) -0.010(3)
F14 0.084(4) 0.050(3) 0.032(2) -0.009(2) 0.009(2) -0.036(3)
C15 0.018(3) 0.025(4) 0.028(4) -0.001(3) -0.002(3) -0.007(3)
F15 0.036(3) 0.070(3) 0.060(3) -0.030(3) -0.016(2) 0.001(2)
C16 0.018(4) 0.037(4) 0.035(4) -0.001(3) 0.000(3) -0.008(3)
F16 0.045(3) 0.068(4) 0.105(4) -0.049(3) -0.026(3) 0.007(3)
C17 0.026(4) 0.047(5) 0.027(4) -0.006(4) 0.002(3) -0.010(3)
F17 0.139(5) 0.081(4) 0.049(3) -0.020(3) 0.027(3) -0.080(4)
C18 0.019(3) 0.040(4) 0.035(4) -0.013(4) 0.007(3) -0.006(3)
F18 0.353(15) 0.123(6) 0.056(4) -0.006(4) -0.017(6) -0.157(9)
C19 0.020(3) 0.034(4) 0.035(4) -0.016(3) 0.003(3) -0.012(3)
F19 0.121(7) 0.305(13) 0.296(13) -0.275(12) -0.150(8) 0.138(8)
C20 0.019(3) 0.040(4) 0.023(3) -0.005(3) -0.004(3) -0.014(3)
F20 0.178(8) 0.105(6) 0.272(11) -0.135(7) -0.182(9) 0.088(6)
C21 0.031(4) 0.033(4) 0.031(4) -0.008(3) 0.001(3) -0.007(3)
F21 0.258(13) 0.210(10) 0.128(7) -0.054(7) 0.072(8) -0.162(10)
C22 0.036(4) 0.023(4) 0.028(4) -0.007(3) -0.008(3) 0.002(3)
F22 0.121(7) 0.276(13) 0.164(9) -0.058(9) 0.070(7) -0.087(8)
C23 0.040(4) 0.031(4) 0.030(4) -0.011(3) -0.004(3) -0.003(3)
F23 0.123(5) 0.076(4) 0.090(4) -0.038(3) -0.055(4) 0.011(4)
C24 0.045(5) 0.031(4) 0.043(4) -0.014(4) -0.013(4) -0.008(4)
F24 0.191(9) 0.089(5) 0.155(7) -0.070(5) -0.078(7) 0.034(5)
C25 0.028(4) 0.024(4) 0.046(5) -0.010(3) -0.003(3) -0.003(3)
F25 0.137(6) 0.171(7) 0.108(6) -0.102(6) -0.042(5) -0.006(5)
C26 0.027(4) 0.025(4) 0.028(4) -0.001(3) -0.006(3) -0.003(3)
F26 0.130(9) 0.243(13) 0.319(18) 0.016(12) 0.101(11) -0.044(9)
C27 0.028(4) 0.024(4) 0.027(4) -0.007(3) -0.006(3) -0.001(3)
F27 0.055(3) 0.062(3) 0.040(3) -0.005(2) -0.003(2) 0.000(2)
C28 0.030(4) 0.032(4) 0.045(5) -0.009(3) -0.006(3) -0.011(3)
F28 0.043(3) 0.080(4) 0.055(3) 0.006(3) -0.013(2) -0.030(3)
C29 0.036(4) 0.035(4) 0.022(4) 0.000(3) 0.001(3) -0.009(3)
F29 0.065(3) 0.057(3) 0.082(4) 0.005(3) -0.025(3) -0.027(3)
C30 0.041(5) 0.040(4) 0.029(4) -0.002(3) 0.007(3) -0.008(4)
F30 0.095(4) 0.063(4) 0.068(4) -0.025(3) -0.027(3) 0.030(3)
C31 0.035(4) 0.052(5) 0.035(4) -0.013(4) -0.001(4) -0.001(4)
F31 0.119(5) 0.043(3) 0.081(4) 0.001(3) -0.043(4) 0.004(3)
C32 0.029(5) 0.069(6) 0.060(6) -0.028(5) 0.005(4) -0.011(4)
F32 0.036(3) 0.119(5) 0.056(3) -0.013(3) -0.010(2) 0.003(3)
F33 0.039(3) 0.107(5) 0.057(3) -0.011(3) -0.001(2) -0.001(3)
C33 0.092(9) 0.089(8) 0.051(6) -0.037(6) 0.003(6) -0.028(7)
F34 0.119(5) 0.059(3) 0.048(3) -0.001(3) -0.021(3) -0.035(3)
C34 0.093(9) 0.120(11) 0.092(9) -0.074(9) 0.011(7) -0.053(8)
F35 0.101(5) 0.090(4) 0.063(4) 0.020(3) -0.021(3) -0.041(4)
F36 0.043(3) 0.133(5) 0.056(3) -0.006(3) -0.015(3) -0.005(3)
C36 0.80(7) 0.19(2) 0.059(10) -0.069(12) 0.07(2) -0.34(3)
C37 0.015(3) 0.034(4) 0.021(3) 0.001(3) -0.002(3) -0.003(3)
F37 0.125(6) 0.143(6) 0.050(4) -0.015(4) -0.015(4) -0.024(5)
C38 0.037(4) 0.029(4) 0.033(4) -0.004(3) -0.009(3) -0.008(3)
F38 0.211(10) 0.128(7) 0.080(5) -0.019(5) -0.030(5) -0.075(7)
C39 0.020(4) 0.036(4) 0.030(4) -0.004(3) 0.000(3) -0.006(3)
F39 0.114(6) 0.169(8) 0.080(5) -0.046(5) 0.008(4) 0.024(6)
C40 0.029(4) 0.042(5) 0.040(4) -0.005(4) 0.001(3) -0.013(4)
F40 0.062(3) 0.055(3) 0.090(4) 0.015(3) -0.036(3) -0.027(3)
C41 0.048(5) 0.052(5) 0.046(5) -0.017(4) 0.001(4) -0.016(4)
F41 0.085(4) 0.061(3) 0.040(3) -0.007(2) -0.006(3) 0.023(3)
C42 0.072(7) 0.071(7) 0.054(6) -0.033(5) 0.001(5) -0.022(6)
F42 0.046(3) 0.057(3) 0.043(3) -0.002(2) 0.001(2) 0.012(2)
F43 0.054(3) 0.047(3) 0.054(3) 0.009(2) -0.018(2) -0.018(2)
F44 0.072(3) 0.050(3) 0.055(3) -0.002(2) -0.023(3) -0.015(3)
C45 0.028(4) 0.027(4) 0.031(4) -0.007(3) 0.001(3) -0.008(3)
F45 0.052(3) 0.087(4) 0.043(3) 0.004(3) 0.000(2) 0.008(3)
C46 0.041(5) 0.039(5) 0.046(5) -0.009(4) -0.016(4) 0.002(4)
F46 0.052(3) 0.064(3) 0.069(3) -0.002(3) -0.011(3) -0.005(3)
C47 0.022(4) 0.045(5) 0.043(5) -0.005(4) 0.000(3) -0.003(3)
F47 0.095(4) 0.047(3) 0.053(3) 0.003(2) -0.029(3) -0.020(3)
C48 0.059(6) 0.044(5) 0.054(6) -0.007(4) -0.013(5) -0.004(5)
F48 0.140(6) 0.056(3) 0.046(3) -0.008(3) -0.038(3) -0.007(3)
C49 0.041(5) 0.056(6) 0.060(6) -0.004(5) -0.015(4) -0.006(4)
F49 0.092(5) 0.112(5) 0.061(4) 0.017(3) 0.007(3) -0.028(4)
C50 0.039(5) 0.056(6) 0.052(5) -0.016(4) 0.004(4) -0.021(4)
F50 0.080(5) 0.108(5) 0.100(5) 0.018(4) -0.036(4) -0.022(4)
C51 0.044(6) 0.084(7) 0.045(5) 0.005(5) -0.001(4) -0.017(5)
F51 0.129(6) 0.075(4) 0.040(3) 0.021(3) -0.026(3) -0.016(4)
C52 0.099(10) 0.098(10) 0.045(7) -0.002(6) -0.008(6) -0.013(8)
F52 0.147(6) 0.062(4) 0.082(4) -0.010(3) -0.053(4) 0.003(4)
C53 0.034(4) 0.024(4) 0.040(4) -0.002(3) -0.004(3) -0.003(3)
C54 0.039(4) 0.032(4) 0.041(5) 0.000(3) -0.007(4) -0.005(3)
C55 0.043(5) 0.038(5) 0.034(4) 0.004(4) -0.010(4) -0.005(4)
C56 0.030(4) 0.039(4) 0.041(4) -0.009(4) -0.001(3) -0.007(4)
C57 0.034(4) 0.042(5) 0.039(4) -0.001(4) -0.005(4) -0.007(4)
C58 0.053(6) 0.046(5) 0.047(5) 0.003(4) -0.014(4) -0.015(4)
C59 0.059(6) 0.053(6) 0.047(5) 0.000(5) -0.013(5) -0.009(5)
C60 0.108(10) 0.057(7) 0.071(8) 0.002(6) -0.037(7) -0.004(7)
C61 0.069(7) 0.077(8) 0.105(9) -0.035(7) 0.001(6) -0.019(6)
C62 0.034(5) 0.065(6) 0.076(7) -0.013(5) -0.001(4) -0.023(5)
C64 0.033(5) 0.107(9) 0.085(7) -0.058(7) 0.017(5) -0.024(5)
C65 0.049(6) 0.064(7) 0.079(7) -0.022(5) 0.006(5) -0.019(5)
C66 0.028(4) 0.035(4) 0.049(5) 0.012(4) -0.007(4) -0.008(3)
C67 0.021(4) 0.026(4) 0.062(5) 0.009(4) -0.016(4) -0.008(3)
C69 0.066(6) 0.064(6) 0.039(5) 0.004(4) 0.004(5) -0.008(5)
C70 0.067(7) 0.135(11) 0.057(7) -0.009(7) 0.001(6) -0.032(7)
O11 0.088(5) 0.059(4) 0.036(3) -0.021(3) 0.009(3) -0.022(3)
O12 0.061(4) 0.069(4) 0.032(3) -0.012(3) -0.006(3) -0.013(3)
C71 0.113(10) 0.050(6) 0.106(9) -0.010(6) -0.033(8) -0.031(6)
C72 0.066(6) 0.029(5) 0.069(7) -0.012(4) -0.020(5) 0.000(4)
C74 0.129(11) 0.095(9) 0.051(7) 0.006(6) 0.033(7) 0.024(8)
C75 0.131(14) 0.182(18) 0.178(18) -0.026(14) 0.091(13) -0.028(13)
C76 0.051(5) 0.068(6) 0.050(5) -0.017(5) -0.003(4) -0.013(5)
C77 0.070(6) 0.028(4) 0.040(5) -0.009(4) 0.003(4) -0.006(4)
C79 0.066(6) 0.038(5) 0.049(5) -0.012(4) -0.019(4) -0.006(4)
C80 0.059(7) 0.126(10) 0.060(7) -0.008(7) -0.004(5) -0.021(7)

loop_
_atom_type_symbol
_atom_type_description
_atom_type_scat_dispersion_real
_atom_type_scat_dispersion_imag
_atom_type_scat_source
C C 0.0033 0.0016 'International Tables Vol C Tables 4.2.6.8 and 6.1.1.4'
H H 0.0000 0.0000 'International Tables Vol C Tables 4.2.6.8 and 6.1.1.4'
O O 0.0106 0.0060 'International Tables Vol C Tables 4.2.6.8 and 6.1.1.4'
F F 0.0171 0.0103 'International Tables Vol C Tables 4.2.6.8 and 6.1.1.4'

loop_
_geom_angle_atom_site_label_1
_geom_angle_atom_site_label_2
_geom_angle_atom_site_label_3
_geom_angle
C2 C1 C6 124.3(6)
C2 C1 H1A 117.9
C6 C1 H1A 117.9
C3 O1 H1O 113(5)
C1 C2 C3 116.7(6)
C1 C2 C28 122.5(6)
C3 C2 C28 120.8(6)
C5 O2 H2O 108(5)
C4 C3 O1 115.7(6)
C4 C3 C2 121.1(6)
O1 C3 C2 123.2(6)
C9 O3 H3O 117(6)
C3 C4 C5 120.5(6)
C3 C4 H4A 119.8
C5 C4 H4A 119.8
C11 O4 H4O 111(6)
O2 C5 C4 116.7(6)
O2 C5 C6 122.0(6)
C4 C5 C6 121.3(6)
C16 O5 H5O 106(5)
C5 C6 C1 116.1(6)
C5 C6 C7 120.8(6)
C1 C6 C7 123.2(6)
C18 O6 H6O 113(4)
C6 C7 C8 110.4(5)
C6 C7 C29 114.6(5)
C8 C7 C29 111.2(5)
C6 C7 H7A 106.7
C8 C7 H7A 106.7
C29 C7 H7A 106.7
C23 O7 H7O 103(7)
C34 F7 C33 51.3(9)
C9 C8 C13 116.3(6)
C9 C8 C7 121.4(6)
C13 C8 C7 122.3(6)
C25 O8 H8O 105(7)
C10 C9 O3 121.6(6)
C10 C9 C8 122.4(6)
O3 C9 C8 116.0(5)
C11 C10 C9 118.7(6)
C11 C10 H10A 120.7
C9 C10 H10A 120.7
C10 C11 O4 121.6(6)
C10 C11 C12 122.2(6)
O4 C11 C12 116.2(5)
C35 F11 C36 43.5(9)
C13 C12 C11 116.6(6)
C13 C12 C14 121.3(6)
C11 C12 C14 122.1(5)
C12 C13 C8 123.7(6)
C12 C13 H13A 118.1
C8 C13 H13A 118.1
C12 C14 C15 111.2(5)
C12 C14 C37 111.0(5)
C15 C14 C37 114.1(5)
C12 C14 H14A 106.7
C15 C14 H14A 106.7
C37 C14 H14A 106.7
C16 C15 C20 116.7(6)
C16 C15 C14 119.5(6)
C20 C15 C14 123.7(6)
C17 C16 O5 114.9(6)
C17 C16 C15 121.5(6)
O5 C16 C15 123.6(6)
C16 C17 C18 120.1(6)
C16 C17 H17A 120.0
C18 C17 H17A 120.0
O6 C18 C19 118.3(6)
O6 C18 C17 120.9(6)
C19 C18 C17 120.8(6)
C18 C19 C20 117.1(6)
C18 C19 C21 119.5(6)
C20 C19 C21 123.4(6)
C19 C20 C15 123.9(6)
C19 C20 H20A 118.1
C15 C20 H20A 118.1
C19 C21 C22 111.3(5)
C19 C21 C45 113.5(6)
C22 C21 C45 112.0(5)
C19 C21 H21A 106.5
C22 C21 H21A 106.5
C45 C21 H21A 106.5
C23 C22 C27 117.8(6)
C23 C22 C21 121.3(6)
C27 C22 C21 120.9(6)
C22 C23 O7 123.6(7)
C22 C23 C24 120.5(7)
O7 C23 C24 115.8(6)
C25 C24 C23 119.5(7)
C25 C24 H24A 120.3
C23 C24 H24A 120.3
C26 C25 C24 122.0(7)
C26 C25 O8 117.1(6)
C24 C25 O8 121.0(6)
C25 C26 C27 117.7(6)
C25 C26 C28 121.1(6)
C27 C26 C28 121.2(6)
C26 C27 C22 122.6(6)
C26 C27 H27A 118.7
C22 C27 H27A 118.7
C53 C28 C2 113.5(6)
C53 C28 C26 112.0(6)
C2 C28 C26 111.3(6)
C53 C28 H28A 106.5
C2 C28 H28A 106.5
C26 C28 H28A 106.5
C30 C29 C7 109.3(6)
C30 C29 H29A 109.8
C7 C29 H29A 109.8
C30 C29 H29B 109.8
C7 C29 H29B 109.8
H29A C29 H29B 108.3
C31 C30 C29 113.7(6)
C31 C30 H30A 108.8
C29 C30 H30A 108.8
C31 C30 H30B 108.8
C29 C30 H30B 108.8
H30A C30 H30B 107.7
F1 C31 F2 107.6(7)
F1 C31 C30 110.8(7)
F2 C31 C30 110.0(7)
F1 C31 C32 107.5(6)
F2 C31 C32 107.6(7)
C30 C31 C32 113.2(7)
F3 C32 F4 106.0(8)
F3 C32 C33 108.0(8)
F4 C32 C33 107.2(8)
F3 C32 C31 107.8(6)
F4 C32 C31 107.6(7)
C33 C32 C31 119.5(8)
F5 C33 F6 97.3(16)
F5 C33 C34 113.6(12)
F6 C33 C34 106.5(11)
F5 C33 C32 108.5(10)
F6 C33 C32 107.4(9)
C34 C33 C32 120.7(11)
F5 C33 F7 69.5(15)
F6 C33 F7 142.6(10)
C34 C33 F7 54.1(15)
C32 C33 F7 110.0(10)
F8 C34 C33 116.1(10)
F8 C34 F7 107.6(17)
C33 C34 F7 75(2)
F8 C34 C35 120.8(12)
C33 C34 C35 122.3(14)
F7 C34 C35 96.5(14)
C36 C35 F9 112.7(16)
C36 C35 C34 134.5(18)
F9 C35 C34 111.7(14)
C36 C35 F10 89(2)
F9 C35 F10 100.4(13)
C34 C35 F10 92.4(16)
C36 C35 F11 70(2)
F9 C35 F11 95.2(11)
C34 C35 F11 96.9(14)
F10 C35 F11 157.4(17)
F12 C36 C35 132(2)
F12 C36 F13 122.7(14)
C35 C36 F13 105.3(14)
F12 C36 F11 110(3)
C35 C36 F11 66.9(15)
F13 C36 F11 93(2)
C38 C37 C14 110.0(5)
C38 C37 H37A 109.7
C14 C37 H37A 109.7
C38 C37 H37B 109.7
C14 C37 H37B 109.7
H37A C37 H37B 108.2
C39 C38 C37 113.9(6)
C39 C38 H38A 108.8
C37 C38 H38A 108.8
C39 C38 H38B 108.8
C37 C38 H38B 108.8
H38A C38 H38B 107.7
F15 C39 F14 105.9(6)
F15 C39 C38 110.4(6)
F14 C39 C38 110.9(6)
F15 C39 C40 107.5(5)
F14 C39 C40 107.6(6)
C38 C39 C40 114.1(6)
F17 C40 F16 107.2(7)
F17 C40 C39 108.5(6)
F16 C40 C39 108.6(6)
F17 C40 C41 106.8(6)
F16 C40 C41 106.8(6)
C39 C40 C41 118.4(6)
F19 C41 F18 106.2(11)
F19 C41 C42 108.9(8)
F18 C41 C42 104.5(8)
F19 C41 C40 109.1(7)
F18 C41 C40 108.2(7)
C42 C41 C40 119.2(8)
F20 C42 F21 97.5(10)
F20 C42 C41 115.9(8)
F21 C42 C41 99.4(8)
F20 C42 C43 118.1(9)
F21 C42 C43 96.5(9)
C41 C42 C43 120.5(9)
F23 C43 F22 101.8(10)
F23 C43 C44 110.4(10)
F22 C43 C44 96.7(10)
F23 C43 C42 113.9(9)
F22 C43 C42 103.2(10)
C44 C43 C42 125.8(11)
F25 C44 F24 117.0(13)
F25 C44 F26 109.6(14)
F24 C44 F26 108.0(12)
F25 C44 C43 120.2(13)
F24 C44 C43 106.8(12)
F26 C44 C43 92.0(12)
C46 C45 C21 109.4(6)
C46 C45 H45A 109.8
C21 C45 H45A 109.8
C46 C45 H45B 109.8
C21 C45 H45B 109.8
H45A C45 H45B 108.2
C47 C46 C45 114.2(6)
C47 C46 H46A 108.7
C45 C46 H46A 108.7
C47 C46 H46B 108.7
C45 C46 H46B 108.7
H46A C46 H46B 107.6
F27 C47 F28 106.3(6)
F27 C47 C46 111.0(6)
F28 C47 C46 110.0(6)
F27 C47 C48 108.9(6)
F28 C47 C48 107.5(6)
C46 C47 C48 112.8(7)
F30 C48 F29 107.3(7)
F30 C48 C47 108.9(7)
F29 C48 C47 107.6(7)
F30 C48 C49 107.0(7)
F29 C48 C49 106.3(7)
C47 C48 C49 119.2(7)
F31 C49 F32 106.6(7)
F31 C49 C50 110.3(7)
F32 C49 C50 108.3(7)
F31 C49 C48 105.2(7)
F32 C49 C48 105.6(7)
C50 C49 C48 120.0(8)
F34 C50 F33 108.0(7)
F34 C50 C49 108.7(7)
F33 C50 C49 109.2(7)
F34 C50 C51 108.8(7)
F33 C50 C51 107.3(7)
C49 C50 C51 114.7(8)
F35 C51 F36 109.4(9)
F35 C51 C52 108.0(9)
F36 C51 C52 108.1(9)
F35 C51 C50 108.9(7)
F36 C51 C50 108.2(7)
C52 C51 C50 114.1(9)
F39 C52 F38 110.1(12)
F39 C52 F37 106.8(10)
F38 C52 F37 106.3(11)
F39 C52 C51 111.7(11)
F38 C52 C51 112.7(10)
F37 C52 C51 108.9(10)
C28 C53 C54 109.9(6)
C28 C53 H53A 109.7
C54 C53 H53A 109.7
C28 C53 H53B 109.7
C54 C53 H53B 109.7
H53A C53 H53B 108.2
C55 C54 C53 115.0(7)
C55 C54 H54A 108.5
C53 C54 H54A 108.5
C55 C54 H54B 108.5
C53 C54 H54B 108.5
H54A C54 H54B 107.5
F41 C55 F40 105.4(7)
F41 C55 C54 111.0(6)
F40 C55 C54 108.5(6)
F41 C55 C56 108.5(6)
F40 C55 C56 107.3(6)
C54 C55 C56 115.6(7)
F42 C56 F43 107.9(6)
F42 C56 C55 108.2(6)
F43 C56 C55 108.0(6)
F42 C56 C57 108.1(6)
F43 C56 C57 107.2(6)
C55 C56 C57 117.1(7)
F45 C57 F44 106.8(7)
F45 C57 C58 109.6(6)
F44 C57 C58 108.6(6)
F45 C57 C56 108.0(6)
F44 C57 C56 108.5(6)
C58 C57 C56 115.0(7)
F47 C58 F46 105.5(7)
F47 C58 C59 111.3(7)
F46 C58 C59 104.7(7)
F47 C58 C57 111.1(7)
F46 C58 C57 107.1(6)
C59 C58 C57 116.3(8)
F48 C59 F49 105.5(8)
F48 C59 C60 110.8(8)
F49 C59 C60 104.6(8)
F48 C59 C58 110.7(7)
F49 C59 C58 104.9(7)
C60 C59 C58 119.2(9)
F51 C60 F52 109.7(9)
F51 C60 F50 105.0(9)
F52 C60 F50 108.4(11)
F51 C60 C59 114.0(11)
F52 C60 C59 111.7(9)
F50 C60 C59 107.7(9)
C62 C61 H61A 109.5
C62 C61 H61B 109.5
H61A C61 H61B 109.5
C62 C61 H61C 109.5
H61A C61 H61C 109.5
H61B C61 H61C 109.5
O9 C62 C63 121.8(8)
O9 C62 C61 122.4(9)
C63 C62 C61 115.8(8)
C62 C63 C64 120.9(7)
C62 C63 H63A 119.6
C64 C63 H63A 119.6
C65 C64 C63 108.5(7)
C65 C64 H64A 110.0
C63 C64 H64A 110.0
C65 C64 H64B 110.0
C63 C64 H64B 110.0
H64A C64 H64B 108.4
C64 C65 H65A 109.5
C64 C65 H65B 109.5
H65A C65 H65B 109.5
C64 C65 H65C 109.5
H65A C65 H65C 109.5
H65B C65 H65C 109.5
C67 C66 H66A 109.5
C67 C66 H66B 109.5
H66A C66 H66B 109.5
C67 C66 H66C 109.5
H66A C66 H66C 109.5
H66B C66 H66C 109.5
O10 C67 C68 125.1(7)
O10 C67 C66 120.0(8)
C68 C67 C66 114.8(7)
C67 C68 C69 118.0(7)
C67 C68 H68A 121.0
C69 C68 H68A 121.0
C70 C69 C68 109.4(8)
C70 C69 H69A 109.8
C68 C69 H69A 109.8
C70 C69 H69B 109.8
C68 C69 H69B 109.8
H69A C69 H69B 108.2
C69 C70 H70A 109.5
C69 C70 H70B 109.5
H70A C70 H70B 109.5
C69 C70 H70C 109.5
H70A C70 H70C 109.5
H70B C70 H70C 109.5
C72 C71 H71A 109.5
C72 C71 H71B 109.5
H71A C71 H71B 109.5
C72 C71 H71C 109.5
H71A C71 H71C 109.5
H71B C71 H71C 109.5
O11 C72 C73 125.3(9)
O11 C72 C71 123.3(10)
C73 C72 C71 111.4(9)
C72 C73 C74 116.4(8)
C72 C73 H73A 121.8
C74 C73 H73A 121.8
C73 C74 C75 112.5(13)
C73 C74 H74A 109.1
C75 C74 H74A 109.1
C73 C74 H74B 109.1
C75 C74 H74B 109.1
H74A C74 H74B 107.8
C74 C75 H75A 109.5
C74 C75 H75B 109.5
H75A C75 H75B 109.5
C74 C75 H75C 109.5
H75A C75 H75C 109.5
H75B C75 H75C 109.5
C77 C76 H76A 109.5
C77 C76 H76B 109.5
H76A C76 H76B 109.5
C77 C76 H76C 109.5
H76A C76 H76C 109.5
H76B C76 H76C 109.5
O12 C77 C78 125.2(8)
O12 C77 C76 121.9(8)
C78 C77 C76 112.8(7)
C77 C78 C79 117.1(7)
C77 C78 H78A 121.5
C79 C78 H78A 121.5
C78 C79 C80 107.3(7)
C78 C79 H79A 110.2
C80 C79 H79A 110.2
C78 C79 H79B 110.2
C80 C79 H79B 110.2
H79A C79 H79B 108.5
C79 C80 H80A 109.5
C79 C80 H80B 109.5
H80A C80 H80B 109.5
C79 C80 H80C 109.5
H80A C80 H80C 109.5
H80B C80 H80C 109.5

loop_
_geom_bond_atom_site_label_1
_geom_bond_atom_site_label_2
_geom_bond_distance
C1 C2 1.375(9)
C1 C6 1.406(9)
C1 H1A 0.9500
F1 C31 1.332(9)
O1 C3 1.375(8)
O1 H1O 0.851(10)
C2 C3 1.398(9)
C2 C28 1.525(10)
F2 C31 1.340(9)
O2 C5 1.377(8)
O2 H2O 0.851(10)
C3 C4 1.369(9)
F3 C32 1.334(9)
O3 C9 1.378(7)
O3 H3O 0.851(10)
C4 C5 1.381(10)
C4 H4A 0.9500
F4 C32 1.341(10)
O4 C11 1.391(7)
O4 H4O 0.851(10)
C5 C6 1.386(9)
O5 C16 1.379(8)
O5 H5O 0.848(10)
F5 C33 1.233(14)
C6 C7 1.509(10)
O6 C18 1.377(8)
O6 H6O 0.846(10)
F6 C33 1.272(13)
C7 C8 1.524(9)
C7 C29 1.549(9)
C7 H7A 1.0000
O7 C23 1.383(9)
O7 H7O 0.851(10)
F7 C34 1.51(2)
F7 C33 1.79(3)
C8 C9 1.393(9)
C8 C13 1.396(9)
O8 C25 1.401(8)
O8 H8O 0.848(10)
F8 C34 1.191(15)
C9 C10 1.376(9)
O9 C62 1.199(10)
F9 C35 1.401(18)
C10 C11 1.375(9)
C10 H10A 0.9500
O10 C67 1.217(9)
F10 C35 1.553(19)
C11 C12 1.399(9)
F11 C35 1.79(2)
F11 C36 1.82(4)
C12 C13 1.380(9)
C12 C14 1.523(9)
F12 C36 1.069(16)
C13 H13A 0.9500
F13 C36 1.37(2)
C14 C15 1.525(9)
C14 C37 1.546(9)
C14 H14A 1.0000
F14 C39 1.356(8)
C15 C16 1.389(9)
C15 C20 1.390(9)
F15 C39 1.355(8)
C16 C17 1.375(10)
F16 C40 1.343(8)
C17 C18 1.392(10)
C17 H17A 0.9500
F17 C40 1.335(8)
C18 C19 1.389(9)
F18 C41 1.302(11)
C19 C20 1.389(9)
C19 C21 1.519(9)
F19 C41 1.268(10)
C20 H20A 0.9500
F20 C42 1.206(11)
C21 C22 1.535(10)
C21 C45 1.540(9)
C21 H21A 1.0000
F21 C42 1.440(13)
C22 C23 1.380(9)
C22 C27 1.400(9)
F22 C43 1.443(13)
C23 C24 1.406(10)
F23 C43 1.316(12)
C24 C25 1.377(10)
C24 H24A 0.9500
F24 C44 1.327(15)
C25 C26 1.370(10)
F25 C44 1.169(15)
C26 C27 1.393(9)
C26 C28 1.531(10)
F26 C44 1.466(16)
C27 H27A 0.9500
F27 C47 1.335(9)
C28 C53 1.520(10)
C28 H28A 1.0000
F28 C47 1.363(8)
C29 C30 1.525(10)
C29 H29A 0.9900
C29 H29B 0.9900
F29 C48 1.344(10)
C30 C31 1.494(10)
C30 H30A 0.9900
C30 H30B 0.9900
F30 C48 1.328(10)
C31 C32 1.546(12)
F31 C49 1.354(10)
C32 C33 1.534(13)
F32 C49 1.361(10)
F33 C50 1.342(9)
C33 C34 1.451(15)
F34 C50 1.328(9)
C34 C35 1.54(2)
F35 C51 1.317(11)
C35 C36 1.34(2)
F36 C51 1.322(10)
C37 C38 1.526(9)
C37 H37A 0.9900
C37 H37B 0.9900
F37 C52 1.368(12)
C38 C39 1.492(9)
C38 H38A 0.9900
C38 H38B 0.9900
F38 C52 1.309(14)
C39 C40 1.525(10)
F39 C52 1.301(14)
C40 C41 1.525(11)
F40 C55 1.376(9)
C41 C42 1.497(12)
F41 C55 1.344(9)
C42 C43 1.514(14)
F42 C56 1.326(8)
C43 C44 1.508(17)
F43 C56 1.340(8)
F44 C57 1.341(9)
C45 C46 1.518(10)
C45 H45A 0.9900
C45 H45B 0.9900
F45 C57 1.333(9)
C46 C47 1.509(10)
C46 H46A 0.9900
C46 H46B 0.9900
F46 C58 1.375(10)
C47 C48 1.548(11)
F47 C58 1.308(10)
C48 C49 1.562(12)
F48 C59 1.308(10)
C49 C50 1.477(12)
F49 C59 1.383(11)
C50 C51 1.568(12)
F50 C60 1.374(14)
C51 C52 1.506(16)
F51 C60 1.288(12)
F52 C60 1.320(12)
C53 C54 1.521(9)
C53 H53A 0.9900
C53 H53B 0.9900
C54 C55 1.487(10)
C54 H54A 0.9900
C54 H54B 0.9900
C55 C56 1.521(10)
C56 C57 1.551(10)
C57 C58 1.524(11)
C58 C59 1.522(12)
C59 C60 1.501(14)
C61 C62 1.492(13)
C61 H61A 0.9800
C61 H61B 0.9800
C61 H61C 0.9800
C62 C63 1.282(11)
C63 C64 1.467(10)
C63 H63A 0.9500
C64 C65 1.454(13)
C64 H64A 0.9900
C64 H64B 0.9900
C65 H65A 0.9800
C65 H65B 0.9800
C65 H65C 0.9800
C66 C67 1.497(10)
C66 H66A 0.9800
C66 H66B 0.9800
C66 H66C 0.9800
C67 C68 1.290(10)
C68 C69 1.460(10)
C68 H68A 0.9500
C69 C70 1.434(13)
C69 H69A 0.9900
C69 H69B 0.9900
C70 H70A 0.9800
C70 H70B 0.9800
C70 H70C 0.9800
O11 C72 1.197(10)
O12 C77 1.204(9)
C71 C72 1.506(13)
C71 H71A 0.9800
C71 H71B 0.9800
C71 H71C 0.9800
C72 C73 1.289(12)
C73 C74 1.363(16)
C73 H73A 0.9500
C74 C75 1.504(16)
C74 H74A 0.9900
C74 H74B 0.9900
C75 H75A 0.9800
C75 H75B 0.9800
C75 H75C 0.9800
C76 C77 1.520(12)
C76 H76A 0.9800
C76 H76B 0.9800
C76 H76C 0.9800
C77 C78 1.304(10)
C78 C79 1.425(10)
C78 H78A 0.9500
C79 C80 1.533(12)
C79 H79A 0.9900
C79 H79B 0.9900
C80 H80A 0.9800
C80 H80B 0.9800
C80 H80C 0.9800
